data_4102952
loop_
_publ_author_name
'Natsuko Motokawa'
'Satoshi Matsunaga'
'Shinya Takaishi'
'Hitoshi Miyasaka'
'Masahiro Yamashita'
'Kim R. Dunbar'

_publ_section_title
;
 Reversible Magnetism between an Antiferromagnet and a Ferromagnet Related
 to Solvation/Desolvation in a Robust Layered [Ru2]2TCNQ Charge-Transfer
 System
;
_journal_name_full 'Journal of the American Chemical Society'
_journal_page_first 11943
_journal_page_last 11951
_journal_paper_doi 10.1021/ja102412g
_journal_volume 132
_journal_year 2010
_chemical_formula_moiety 'C40 H40 B Cl4 F4 O11 Ru2 '
_chemical_formula_sum 'C40 H40 B Cl4 F4 O11 Ru2'
_chemical_formula_weight 1127.50
_space_group_IT_number 14
_symmetry_cell_setting monoclinic
_symmetry_Int_Tables_number 14
_symmetry_space_group_name_Hall '-P 2yn'
_symmetry_space_group_name_H-M 'P 1 21/n 1'
_cell_angle_alpha 90.0000
_cell_angle_beta 106.6646(16)
_cell_angle_gamma 90.0000
_cell_formula_units_Z 4
_cell_length_a 14.8115(19)
_cell_length_b 15.9646(19)
_cell_length_c 18.929(2)
_cell_measurement_reflns_used 12360
_cell_measurement_temperature 93.1
_cell_measurement_theta_max 31.0
_cell_measurement_theta_min 2.6
_cell_volume 4288.0(9)
_computing_cell_refinement CrystalClear
_computing_data_collection CrystalClear
_computing_data_reduction CrystalStructure
_computing_publication_material 'CrystalStructure 3.8'
_computing_structure_refinement SHELXL
_computing_structure_solution SIR92
_diffrn_ambient_temperature 93.1
_diffrn_detector_area_resol_mean 7.31
_diffrn_measured_fraction_theta_full 0.987
_diffrn_measured_fraction_theta_max 0.545
_diffrn_measurement_device_type 'Rigaku Saturn'
_diffrn_measurement_method \w
_diffrn_radiation_type 'Mo K\a'
_diffrn_radiation_wavelength 0.71070
_diffrn_reflns_av_R_equivalents 0.025
_diffrn_reflns_limit_h_max 21
_diffrn_reflns_limit_h_min -20
_diffrn_reflns_limit_k_max 22
_diffrn_reflns_limit_k_min -22
_diffrn_reflns_limit_l_max 26
_diffrn_reflns_limit_l_min -23
_diffrn_reflns_number 26581
_diffrn_reflns_theta_full 25.00
_diffrn_reflns_theta_max 25.00
_exptl_absorpt_coefficient_mu 1.030
_exptl_absorpt_correction_T_max 0.970
_exptl_absorpt_correction_T_min 0.810
_exptl_absorpt_correction_type multi-scan
_exptl_absorpt_process_details 'Jacobson, R. (1998) Private communication'
_exptl_crystal_colour palebrown
_exptl_crystal_density_diffrn 1.746
_exptl_crystal_density_method 'not measured'
_exptl_crystal_description prism
_exptl_crystal_F_000 2260.00
_exptl_crystal_size_max 0.12
_exptl_crystal_size_mid 0.08
_exptl_crystal_size_min 0.03
_refine_diff_density_max 2.67
_refine_diff_density_min -1.14
_refine_ls_extinction_method none
_refine_ls_goodness_of_fit_ref 1.142
_refine_ls_hydrogen_treatment refall
_refine_ls_number_parameters 596
_refine_ls_number_reflns 7453
_refine_ls_R_factor_gt 0.0518
_refine_ls_shift/su_max 0.0010
_refine_ls_structure_factor_coef Fsqd
_refine_ls_weighting_details 'w = 1/[\s^2^(Fo^2^)+(0.0274P)^2^+39.6949P] where P=(Fo^2^+2Fc^2^)/3'
_refine_ls_weighting_scheme calc
_refine_ls_wR_factor_ref 0.1220
_reflns_number_gt 7257
_reflns_number_total 7453
_reflns_threshold_expression F^2^>2.0\s(F^2^)
_cod_data_source_file ja102412g_si_006.cif
_cod_data_source_block '__Ru2-o-ClPhCO2-BF4'
_cod_original_formula_sum 'C40 H40 B Cl4 F4 O11 Ru2 '
_cod_database_code 4102952

loop_
_symmetry_equiv_pos_site_id
_symmetry_equiv_pos_as_xyz
1 +X,+Y,+Z
2 1/2-X,1/2+Y,1/2-Z
3 -X,-Y,-Z
4 1/2+X,1/2-Y,1/2+Z

loop_
_atom_site_label
_atom_site_type_symbol
_atom_site_fract_x
_atom_site_fract_y
_atom_site_fract_z
_atom_site_U_iso_or_equiv
_atom_site_adp_type
_atom_site_occupancy
_atom_site_symmetry_multiplicity
_atom_site_calc_flag
_atom_site_refinement_flags
Ru(1) Ru 0.41361(3) 0.68700(2) 0.75172(2) 0.01231(12) Uani 1.00 1 d .
Ru(2) Ru 0.38748(3) 0.78637(2) 0.82877(2) 0.01151(12) Uani 1.00 1 d .
Cl(1) Cl 0.33813(10) 1.04357(8) 0.70984(7) 0.0264(3) Uani 1.00 1 d .
Cl(2) Cl 0.72907(11) 0.71764(13) 0.75690(10) 0.0443(4) Uani 1.00 1 d .
Cl(3) Cl 0.37261(11) 0.42255(9) 0.84828(8) 0.0317(3) Uani 1.00 1 d .
Cl(4) Cl 0.06819(10) 0.75712(11) 0.81672(8) 0.0322(3) Uani 1.00 1 d .
F(1) F 0.6998(2) 0.6762(2) 0.5950(2) 0.0409(9) Uani 1.00 1 d .
F(2) F 0.6036(2) 0.6814(3) 0.4791(2) 0.0522(11) Uani 1.00 1 d .
F(3) F 0.5860(2) 0.7763(2) 0.5626(2) 0.0396(9) Uani 1.00 1 d .
F(4) F 0.7144(2) 0.7815(2) 0.5197(2) 0.0449(10) Uani 1.00 1 d .
O(1) O 0.4133(2) 0.7767(2) 0.67659(18) 0.0152(7) Uani 1.00 1 d .
O(2) O 0.3875(2) 0.8748(2) 0.75313(18) 0.0153(7) Uani 1.00 1 d .
O(3) O 0.5538(2) 0.7017(2) 0.79726(19) 0.0155(7) Uani 1.00 1 d .
O(4) O 0.5276(2) 0.7998(2) 0.87356(19) 0.0149(7) Uani 1.00 1 d .
O(5) O 0.4100(2) 0.5983(2) 0.82762(18) 0.0131(6) Uani 1.00 1 d .
O(6) O 0.3842(2) 0.6970(2) 0.90323(18) 0.0122(6) Uani 1.00 1 d .
O(7) O 0.2728(2) 0.6745(2) 0.70629(19) 0.0171(7) Uani 1.00 1 d .
O(8) O 0.2474(2) 0.7732(2) 0.78281(18) 0.0156(7) Uani 1.00 1 d .
O(9) O 0.4469(2) 0.5890(2) 0.6754(2) 0.0228(8) Uani 1.00 1 d .
O(10) O 0.3592(2) 0.8842(2) 0.9062(2) 0.0205(7) Uani 1.00 1 d .
O(11) O 0.9078(3) 0.4008(2) 0.7453(2) 0.0336(10) Uani 1.00 1 d .
C(1) C 0.3979(3) 0.8523(3) 0.6914(2) 0.0147(10) Uani 1.00 1 d .
C(2) C 0.3902(3) 0.9147(3) 0.6318(2) 0.0145(9) Uani 1.00 1 d .
C(3) C 0.3651(3) 0.9994(3) 0.6343(2) 0.0177(10) Uani 1.00 1 d .
C(4) C 0.3587(3) 1.0524(3) 0.5752(3) 0.0210(11) Uani 1.00 1 d .
C(5) C 0.3774(4) 1.0227(3) 0.5126(3) 0.0255(12) Uani 1.00 1 d .
C(6) C 0.4035(4) 0.9394(3) 0.5086(3) 0.0251(12) Uani 1.00 1 d .
C(7) C 0.4102(3) 0.8869(3) 0.5679(2) 0.0197(10) Uani 1.00 1 d .
C(8) C 0.5827(3) 0.7561(3) 0.8474(2) 0.0167(10) Uani 1.00 1 d .
C(9) C 0.6854(3) 0.7682(3) 0.8818(3) 0.0197(11) Uani 1.00 1 d .
C(10) C 0.7544(4) 0.7507(4) 0.8474(3) 0.0301(13) Uani 1.00 1 d .
C(11) C 0.8502(4) 0.7654(4) 0.8849(3) 0.0337(14) Uani 1.00 1 d .
C(12) C 0.8745(4) 0.7959(4) 0.9546(3) 0.0359(14) Uani 1.00 1 d .
C(13) C 0.8066(4) 0.8125(4) 0.9910(3) 0.0351(14) Uani 1.00 1 d .
C(14) C 0.7135(4) 0.7992(4) 0.9548(3) 0.0299(13) Uani 1.00 1 d .
C(15) C 0.3940(3) 0.6201(3) 0.8870(2) 0.0158(10) Uani 1.00 1 d .
C(16) C 0.3849(3) 0.5572(3) 0.9427(2) 0.0194(11) Uani 1.00 1 d .
C(17) C 0.3746(3) 0.4700(3) 0.9311(3) 0.0212(11) Uani 1.00 1 d .
C(18) C 0.3625(4) 0.4178(3) 0.9865(3) 0.0269(12) Uani 1.00 1 d .
C(19) C 0.3615(4) 0.4498(3) 1.0538(3) 0.0299(13) Uani 1.00 1 d .
C(20) C 0.3730(4) 0.5357(4) 1.0666(3) 0.0280(12) Uani 1.00 1 d .
C(21) C 0.3835(3) 0.5883(3) 1.0117(3) 0.0210(11) Uani 1.00 1 d .
C(22) C 0.2185(3) 0.7219(3) 0.7301(2) 0.0153(10) Uani 1.00 1 d .
C(23) C 0.1159(3) 0.7172(3) 0.6909(2) 0.0180(10) Uani 1.00 1 d .
C(24) C 0.0447(4) 0.7353(3) 0.7237(3) 0.0260(12) Uani 1.00 1 d .
C(25) C -0.0493(4) 0.7323(4) 0.6816(3) 0.0346(14) Uani 1.00 1 d .
C(26) C -0.0719(4) 0.7129(4) 0.6087(4) 0.0375(15) Uani 1.00 1 d .
C(27) C -0.0020(4) 0.6950(4) 0.5748(3) 0.0355(14) Uani 1.00 1 d .
C(28) C 0.0905(3) 0.6974(3) 0.6149(3) 0.0258(12) Uani 1.00 1 d .
C(29) C 0.5198(4) 0.6084(4) 0.6385(3) 0.0334(14) Uani 1.00 1 d .
C(30) C 0.5198(7) 0.5363(6) 0.5924(5) 0.038(2) Uani 0.70 1 d P
C(31) C 0.5898(14) 0.5345(12) 0.6598(13) 0.035(5) Uani 0.30 1 d P
C(32) C 0.5128(9) 0.4623(5) 0.6467(7) 0.092(4) Uani 1.00 1 d .
C(33) C 0.4602(6) 0.5016(4) 0.6960(4) 0.053(2) Uani 1.00 1 d .
C(34) C 0.2732(4) 0.8782(4) 0.9290(3) 0.0367(15) Uani 1.00 1 d .
C(35) C 0.2784(6) 0.9521(5) 0.9798(4) 0.055(2) Uani 1.00 1 d .
C(36) C 0.3196(8) 1.0174(6) 0.9446(6) 0.041(2) Uani 0.70 1 d P
C(37) C 0.381(2) 0.9987(19) 0.9868(14) 0.053(7) Uani 0.30 1 d P
C(38) C 0.3893(9) 0.9676(4) 0.9091(6) 0.093(4) Uani 1.00 1 d .
C(39) C 0.8909(5) 0.4704(4) 0.6951(3) 0.0364(14) Uani 1.00 1 d .
C(40) C 0.8827(10) 0.5402(9) 0.7398(8) 0.046(3) Uani 0.50 1 d P
C(41) C 0.7849(9) 0.4913(9) 0.6862(7) 0.039(3) Uani 0.50 1 d P
C(42) C 0.8623(11) 0.5025(9) 0.8093(8) 0.044(3) Uani 0.50 1 d P
C(43) C 0.7734(9) 0.4646(9) 0.7635(7) 0.041(3) Uani 0.50 1 d P
C(44) C 0.8576(6) 0.4199(5) 0.7980(4) 0.059(2) Uani 1.00 1 d .
B(1) B 0.6495(4) 0.7290(4) 0.5392(3) 0.0235(13) Uani 1.00 1 d .
H(1) H 0.3413 1.1093 0.5780 0.025 Uiso 1.00 1 c R
H(2) H 0.3729 1.0594 0.4720 0.031 Uiso 1.00 1 c R
H(3) H 0.4165 0.9187 0.4654 0.030 Uiso 1.00 1 c R
H(4) H 0.4290 0.8303 0.5651 0.024 Uiso 1.00 1 c R
H(5) H 0.8973 0.7540 0.8610 0.040 Uiso 1.00 1 c R
H(6) H 0.9392 0.8059 0.9793 0.043 Uiso 1.00 1 c R
H(7) H 0.8248 0.8327 1.0403 0.043 Uiso 1.00 1 c R
H(8) H 0.6670 0.8111 0.9790 0.036 Uiso 1.00 1 c R
H(9) H 0.3549 0.3593 0.9778 0.032 Uiso 1.00 1 c R
H(10) H 0.3527 0.4135 1.0911 0.036 Uiso 1.00 1 c R
H(11) H 0.3741 0.5580 1.1133 0.034 Uiso 1.00 1 c R
H(12) H 0.3898 0.6468 1.0207 0.025 Uiso 1.00 1 c R
H(13) H -0.0976 0.7437 0.7042 0.042 Uiso 1.00 1 c R
H(14) H -0.1363 0.7120 0.5803 0.045 Uiso 1.00 1 c R
H(15) H -0.0187 0.6811 0.5239 0.042 Uiso 1.00 1 c R
H(16) H 0.1381 0.6859 0.5918 0.031 Uiso 1.00 1 c R
H(17) H 0.4964 0.4964 0.7461 0.063 Uiso 1.00 1 c R
H(18) H 0.4011 0.4748 0.6889 0.063 Uiso 1.00 1 c R
H(19) H 0.2718 0.8269 0.9544 0.044 Uiso 1.00 1 c R
H(20) H 0.2189 0.8816 0.8876 0.044 Uiso 1.00 1 c R

loop_
_atom_site_aniso_label
_atom_site_aniso_U_11
_atom_site_aniso_U_22
_atom_site_aniso_U_33
_atom_site_aniso_U_12
_atom_site_aniso_U_13
_atom_site_aniso_U_23
Ru(1) 0.0122(2) 0.0117(2) 0.0135(2) 0.00173(14) 0.00439(15) 0.00178(15)
Ru(2) 0.0113(2) 0.0114(2) 0.0122(2) 0.00130(14) 0.00392(15) 0.00145(15)
Cl(1) 0.0398(7) 0.0174(6) 0.0241(6) 0.0078(5) 0.0126(5) 0.0002(5)
Cl(2) 0.0287(8) 0.0670(12) 0.0424(9) -0.0048(7) 0.0186(7) -0.0208(8)
Cl(3) 0.0464(8) 0.0181(6) 0.0313(7) -0.0038(6) 0.0124(6) -0.0008(5)
Cl(4) 0.0233(6) 0.0445(9) 0.0331(7) 0.0035(6) 0.0148(6) -0.0031(6)
F(1) 0.041(2) 0.044(2) 0.042(2) 0.0120(17) 0.0167(17) 0.0236(18)
F(2) 0.0268(19) 0.085(3) 0.047(2) -0.003(2) 0.0138(17) -0.025(2)
F(3) 0.0275(18) 0.038(2) 0.058(2) 0.0067(16) 0.0202(17) -0.0065(18)
F(4) 0.0269(19) 0.041(2) 0.071(2) 0.0038(16) 0.0205(18) 0.029(2)
O(1) 0.0198(17) 0.0137(17) 0.0116(16) 0.0076(14) 0.0037(13) 0.0028(13)
O(2) 0.0191(17) 0.0157(17) 0.0117(16) 0.0071(14) 0.0051(13) 0.0024(13)
O(3) 0.0099(16) 0.0157(18) 0.0223(18) 0.0013(13) 0.0067(14) 0.0009(14)
O(4) 0.0101(16) 0.0173(18) 0.0173(17) -0.0014(13) 0.0036(13) 0.0005(14)
O(5) 0.0173(17) 0.0063(16) 0.0144(16) 0.0005(12) 0.0023(13) 0.0037(13)
O(6) 0.0157(16) 0.0076(16) 0.0130(16) 0.0013(12) 0.0035(13) 0.0027(12)
O(7) 0.0160(17) 0.0183(18) 0.0165(17) -0.0009(14) 0.0039(14) 0.0004(14)
O(8) 0.0130(16) 0.0190(18) 0.0150(17) 0.0018(14) 0.0041(13) 0.0021(14)
O(9) 0.0236(19) 0.021(2) 0.028(2) -0.0031(15) 0.0135(16) -0.0050(16)
O(10) 0.030(2) 0.0143(18) 0.0216(18) -0.0028(15) 0.0140(16) -0.0029(14)
O(11) 0.034(2) 0.038(2) 0.033(2) 0.0108(19) 0.0160(19) 0.0066(19)
C(1) 0.011(2) 0.015(2) 0.018(2) 0.0025(19) 0.0041(19) -0.0026(19)
C(2) 0.012(2) 0.015(2) 0.016(2) 0.0008(19) 0.0029(18) 0.0036(19)
C(3) 0.014(2) 0.021(2) 0.019(2) 0.004(2) 0.0053(19) 0.001(2)
C(4) 0.020(2) 0.015(2) 0.028(2) 0.000(2) 0.006(2) 0.003(2)
C(5) 0.024(2) 0.029(3) 0.025(2) -0.000(2) 0.009(2) 0.012(2)
C(6) 0.031(3) 0.027(3) 0.022(2) 0.004(2) 0.014(2) 0.007(2)
C(7) 0.020(2) 0.019(2) 0.023(2) 0.006(2) 0.011(2) 0.002(2)
C(8) 0.017(2) 0.015(2) 0.019(2) -0.000(2) 0.007(2) 0.005(2)
C(9) 0.014(2) 0.017(2) 0.027(2) 0.001(2) 0.004(2) 0.006(2)
C(10) 0.029(3) 0.030(3) 0.034(3) -0.001(2) 0.013(2) -0.001(2)
C(11) 0.023(3) 0.036(3) 0.044(3) -0.000(2) 0.014(2) -0.001(2)
C(12) 0.022(3) 0.042(3) 0.042(3) -0.002(2) 0.007(2) 0.004(3)
C(13) 0.027(3) 0.046(4) 0.030(3) -0.001(2) 0.003(2) -0.002(2)
C(14) 0.019(2) 0.031(3) 0.038(3) 0.001(2) 0.006(2) 0.003(2)
C(15) 0.010(2) 0.019(2) 0.015(2) 0.0009(19) -0.0012(18) 0.003(2)
C(16) 0.015(2) 0.024(2) 0.018(2) -0.002(2) 0.003(2) 0.006(2)
C(17) 0.017(2) 0.019(2) 0.028(2) 0.000(2) 0.007(2) 0.003(2)
C(18) 0.026(2) 0.017(2) 0.038(3) 0.001(2) 0.009(2) 0.009(2)
C(19) 0.026(3) 0.029(3) 0.034(3) 0.005(2) 0.009(2) 0.016(2)
C(20) 0.028(3) 0.037(3) 0.021(2) 0.003(2) 0.010(2) 0.007(2)
C(21) 0.019(2) 0.019(2) 0.023(2) -0.001(2) 0.003(2) 0.002(2)
C(22) 0.013(2) 0.018(2) 0.015(2) 0.0004(19) 0.0026(19) 0.006(2)
C(23) 0.015(2) 0.014(2) 0.023(2) 0.0040(19) 0.002(2) 0.005(2)
C(24) 0.022(2) 0.026(3) 0.030(3) 0.004(2) 0.009(2) 0.003(2)
C(25) 0.014(2) 0.040(3) 0.049(3) 0.006(2) 0.007(2) 0.004(3)
C(26) 0.013(2) 0.036(3) 0.054(4) 0.001(2) -0.006(2) 0.002(3)
C(27) 0.034(3) 0.034(3) 0.028(3) 0.004(2) -0.008(2) -0.000(2)
C(28) 0.020(2) 0.023(3) 0.032(3) 0.003(2) 0.004(2) -0.002(2)
C(29) 0.041(3) 0.035(3) 0.035(3) 0.006(2) 0.028(2) 0.006(2)
C(30) 0.047(5) 0.032(5) 0.044(5) -0.002(4) 0.028(4) -0.008(4)
C(31) 0.023(10) 0.019(10) 0.067(15) 0.012(8) 0.021(10) -0.000(9)
C(32) 0.132(9) 0.036(4) 0.153(10) 0.002(5) 0.114(9) -0.003(5)
C(33) 0.082(5) 0.023(3) 0.074(5) -0.003(3) 0.054(4) -0.007(3)
C(34) 0.035(3) 0.038(3) 0.046(3) -0.000(2) 0.027(3) -0.011(3)
C(35) 0.064(5) 0.042(4) 0.072(5) -0.003(3) 0.041(4) -0.023(4)
C(36) 0.066(7) 0.029(5) 0.037(5) 0.002(4) 0.028(5) -0.008(4)
C(37) 0.070(19) 0.061(18) 0.034(13) -0.014(15) 0.026(13) -0.023(13)
C(38) 0.192(12) 0.023(4) 0.120(8) -0.041(5) 0.134(9) -0.037(4)
C(39) 0.046(3) 0.030(3) 0.035(3) 0.007(2) 0.015(2) 0.011(2)
C(40) 0.049(8) 0.032(7) 0.055(8) 0.011(6) 0.013(7) 0.012(6)
C(41) 0.036(7) 0.052(8) 0.028(6) 0.018(6) 0.011(5) 0.012(6)
C(42) 0.053(8) 0.038(8) 0.044(7) 0.001(6) 0.020(6) -0.012(6)
C(43) 0.031(6) 0.060(9) 0.037(7) 0.021(6) 0.020(5) 0.012(6)
C(44) 0.062(5) 0.068(5) 0.064(5) 0.035(4) 0.047(4) 0.028(4)
B(1) 0.021(3) 0.024(3) 0.027(3) 0.009(2) 0.009(2) 0.008(2)

loop_
_atom_type_symbol
_atom_type_description
_atom_type_scat_dispersion_real
_atom_type_scat_dispersion_imag
_atom_type_scat_source
C C 0.003 0.002
;
International Tables for Crystallography
(1992, Vol. C, Tables 4.2.6.8 and 6.1.1.4)
;
H H 0.000 0.000
;
International Tables for Crystallography
(1992, Vol. C, Table 6.1.1.4)
;
O O 0.011 0.006
;
International Tables for Crystallography
(1992, Vol. C, Tables 4.2.6.8 and 6.1.1.4)
;
Cl Cl 0.148 0.159
;
International Tables for Crystallography
(1992, Vol. C, Tables 4.2.6.8 and 6.1.1.4)
;
F F 0.017 0.010
;
International Tables for Crystallography
(1992, Vol. C, Tables 4.2.6.8 and 6.1.1.4)
;
B B 0.001 0.001
;
International Tables for Crystallography
(1992, Vol. C, Tables 4.2.6.8 and 6.1.1.4)
;
Ru Ru -1.259 0.836
;
International Tables for Crystallography
(1992, Vol. C, Tables 4.2.6.8 and 6.1.1.4)
;

loop_
_geom_angle_atom_site_label_1
_geom_angle_atom_site_label_2
_geom_angle_atom_site_label_3
_geom_angle
_geom_angle_publ_flag
Ru(2) Ru(1) O(1) 89.47(10) yes
Ru(2) Ru(1) O(3) 89.33(10) yes
Ru(2) Ru(1) O(5) 89.35(9) yes
Ru(2) Ru(1) O(7) 89.82(10) yes
Ru(2) Ru(1) O(9) 177.36(9) yes
O(1) Ru(1) O(3) 90.72(13) yes
O(1) Ru(1) O(5) 178.19(14) yes
O(1) Ru(1) O(7) 88.67(13) yes
O(1) Ru(1) O(9) 89.86(14) yes
O(3) Ru(1) O(5) 90.64(13) yes
O(3) Ru(1) O(7) 178.96(14) yes
O(3) Ru(1) O(9) 88.13(13) yes
O(5) Ru(1) O(7) 89.95(13) yes
O(5) Ru(1) O(9) 91.39(14) yes
O(7) Ru(1) O(9) 92.71(13) yes
Ru(1) Ru(2) O(2) 89.91(10) yes
Ru(1) Ru(2) O(4) 89.99(10) yes
Ru(1) Ru(2) O(6) 89.85(9) yes
Ru(1) Ru(2) O(8) 89.66(10) yes
Ru(1) Ru(2) O(10) 178.94(10) yes
O(2) Ru(2) O(4) 90.83(14) yes
O(2) Ru(2) O(6) 178.63(12) yes
O(2) Ru(2) O(8) 88.64(13) yes
O(2) Ru(2) O(10) 90.81(14) yes
O(4) Ru(2) O(6) 90.52(13) yes
O(4) Ru(2) O(8) 179.36(15) yes
O(4) Ru(2) O(10) 90.78(14) yes
O(6) Ru(2) O(8) 90.02(13) yes
O(6) Ru(2) O(10) 89.41(13) yes
O(8) Ru(2) O(10) 89.58(13) yes
Ru(1) O(1) C(1) 118.8(3) yes
Ru(2) O(2) C(1) 118.7(3) yes
Ru(1) O(3) C(8) 119.0(3) yes
Ru(2) O(4) C(8) 118.3(2) yes
Ru(1) O(5) C(15) 119.3(3) yes
Ru(2) O(6) C(15) 118.9(3) yes
Ru(1) O(7) C(22) 117.9(2) yes
Ru(2) O(8) C(22) 118.7(3) yes
Ru(1) O(9) C(29) 118.5(3) yes
Ru(1) O(9) C(33) 122.0(4) yes
C(29) O(9) C(33) 105.5(5) yes
Ru(2) O(10) C(34) 119.0(3) yes
Ru(2) O(10) C(38) 124.5(6) yes
C(34) O(10) C(38) 110.2(7) yes
C(39) O(11) C(44) 105.6(5) yes
O(1) C(1) O(2) 123.0(4) yes
O(1) C(1) C(2) 116.6(4) yes
O(2) C(1) C(2) 120.4(4) yes
C(1) C(2) C(3) 125.6(4) yes
C(1) C(2) C(7) 117.1(4) yes
C(3) C(2) C(7) 117.3(4) yes
Cl(1) C(3) C(2) 122.8(4) yes
Cl(1) C(3) C(4) 116.0(4) yes
C(2) C(3) C(4) 121.2(5) yes
C(3) C(4) C(5) 120.1(5) yes
C(4) C(5) C(6) 120.3(5) yes
C(5) C(6) C(7) 119.4(5) yes
C(2) C(7) C(6) 121.8(5) yes
O(3) C(8) O(4) 123.3(4) yes
O(3) C(8) C(9) 120.1(4) yes
O(4) C(8) C(9) 116.5(4) yes
C(8) C(9) C(10) 124.6(4) yes
C(8) C(9) C(14) 116.8(5) yes
C(10) C(9) C(14) 118.6(4) yes
Cl(2) C(10) C(9) 123.1(4) yes
Cl(2) C(10) C(11) 116.7(5) yes
C(9) C(10) C(11) 120.0(5) yes
C(10) C(11) C(12) 119.8(6) yes
C(11) C(12) C(13) 121.4(5) yes
C(12) C(13) C(14) 119.2(5) yes
C(9) C(14) C(13) 121.0(6) yes
O(5) C(15) O(6) 122.6(4) yes
O(5) C(15) C(16) 121.5(4) yes
O(6) C(15) C(16) 115.9(4) yes
C(15) C(16) C(17) 125.7(5) yes
C(15) C(16) C(21) 116.7(4) yes
C(17) C(16) C(21) 117.6(5) yes
Cl(3) C(17) C(16) 123.0(4) yes
Cl(3) C(17) C(18) 116.6(4) yes
C(16) C(17) C(18) 120.4(5) yes
C(17) C(18) C(19) 120.9(5) yes
C(18) C(19) C(20) 119.5(5) yes
C(19) C(20) C(21) 120.2(5) yes
C(16) C(21) C(20) 121.5(5) yes
O(7) C(22) O(8) 123.8(4) yes
O(7) C(22) C(23) 116.8(4) yes
O(8) C(22) C(23) 119.4(4) yes
C(22) C(23) C(24) 124.1(4) yes
C(22) C(23) C(28) 117.0(5) yes
C(24) C(23) C(28) 118.9(4) yes
Cl(4) C(24) C(23) 122.4(3) yes
Cl(4) C(24) C(25) 117.7(5) yes
C(23) C(24) C(25) 119.8(5) yes
C(24) C(25) C(26) 120.2(6) yes
C(25) C(26) C(27) 120.9(5) yes
C(26) C(27) C(28) 119.9(5) yes
C(23) C(28) C(27) 120.3(6) yes
O(9) C(29) C(30) 104.2(6) yes
O(9) C(29) C(31) 104.1(10) yes
C(30) C(29) C(31) 55.5(9) yes
C(29) C(30) C(31) 65.9(10) yes
C(29) C(30) C(32) 100.9(8) yes
C(31) C(30) C(32) 64.0(10) yes
C(29) C(31) C(30) 58.6(8) yes
C(29) C(31) C(32) 96.6(11) yes
C(30) C(31) C(32) 64.0(10) yes
C(30) C(32) C(31) 52.0(9) yes
C(30) C(32) C(33) 103.4(7) yes
C(31) C(32) C(33) 94.4(11) yes
O(9) C(33) C(32) 106.8(7) yes
O(10) C(34) C(35) 104.3(5) yes
C(34) C(35) C(36) 102.6(8) yes
C(34) C(35) C(37) 106.3(12) yes
C(36) C(35) C(37) 39.2(10) yes
C(35) C(36) C(37) 80.4(19) yes
C(35) C(36) C(38) 104.0(7) yes
C(37) C(36) C(38) 70.3(19) yes
C(35) C(37) C(36) 60.4(16) yes
C(35) C(37) C(38) 95.8(15) yes
C(36) C(37) C(38) 70.8(16) yes
O(10) C(38) C(36) 104.6(9) yes
O(10) C(38) C(37) 102.9(13) yes
C(36) C(38) C(37) 38.9(11) yes
O(11) C(39) C(40) 103.9(7) yes
O(11) C(39) C(41) 102.5(7) yes
C(40) C(39) C(41) 69.1(8) yes
C(39) C(40) C(41) 59.4(7) yes
C(39) C(40) C(42) 105.7(11) yes
C(41) C(40) C(42) 89.4(10) yes
C(39) C(41) C(40) 51.5(7) yes
C(39) C(41) C(43) 102.3(8) yes
C(40) C(41) C(43) 82.6(9) yes
C(40) C(42) C(43) 91.1(10) yes
C(40) C(42) C(44) 105.2(12) yes
C(43) C(42) C(44) 60.4(9) yes
C(41) C(43) C(42) 96.8(11) yes
C(41) C(43) C(44) 104.4(11) yes
C(42) C(43) C(44) 54.7(8) yes
O(11) C(44) C(42) 107.8(10) yes
O(11) C(44) C(43) 110.3(8) yes
C(42) C(44) C(43) 65.0(9) yes
F(1) B(1) F(2) 108.9(5) yes
F(1) B(1) F(3) 110.9(5) yes
F(1) B(1) F(4) 107.7(4) yes
F(2) B(1) F(3) 110.4(4) yes
F(2) B(1) F(4) 109.0(5) yes
F(3) B(1) F(4) 109.9(5) yes
C(3) C(4) H(1) 119.8 no
C(5) C(4) H(1) 120.1 no
C(4) C(5) H(2) 119.8 no
C(6) C(5) H(2) 120.0 no
C(5) C(6) H(3) 120.4 no
C(7) C(6) H(3) 120.2 no
C(2) C(7) H(4) 119.2 no
C(6) C(7) H(4) 119.0 no
C(10) C(11) H(5) 119.9 no
C(12) C(11) H(5) 120.3 no
C(11) C(12) H(6) 119.2 no
C(13) C(12) H(6) 119.4 no
C(12) C(13) H(7) 120.5 no
C(14) C(13) H(7) 120.3 no
C(9) C(14) H(8) 119.5 no
C(13) C(14) H(8) 119.6 no
C(17) C(18) H(9) 119.5 no
C(19) C(18) H(9) 119.6 no
C(18) C(19) H(10) 120.1 no
C(20) C(19) H(10) 120.4 no
C(19) C(20) H(11) 119.9 no
C(21) C(20) H(11) 119.9 no
C(16) C(21) H(12) 119.2 no
C(20) C(21) H(12) 119.4 no
C(24) C(25) H(13) 119.7 no
C(26) C(25) H(13) 120.1 no
C(25) C(26) H(14) 119.5 no
C(27) C(26) H(14) 119.6 no
C(26) C(27) H(15) 120.1 no
C(28) C(27) H(15) 120.0 no
C(23) C(28) H(16) 119.8 no
C(27) C(28) H(16) 119.9 no
O(9) C(33) H(17) 110.3 no
O(9) C(33) H(18) 110.3 no
C(32) C(33) H(17) 109.7 no
C(32) C(33) H(18) 110.2 no
H(17) C(33) H(18) 109.5 no
O(10) C(34) H(19) 110.7 no
O(10) C(34) H(20) 110.9 no
C(35) C(34) H(19) 110.8 no
C(35) C(34) H(20) 110.9 no
H(19) C(34) H(20) 109.2 no

loop_
_geom_bond_atom_site_label_1
_geom_bond_atom_site_label_2
_geom_bond_distance
_geom_bond_publ_flag
Ru(1) Ru(2) 2.2622(5) yes
Ru(1) O(1) 2.017(3) yes
Ru(1) O(3) 2.020(3) yes
Ru(1) O(5) 2.028(3) yes
Ru(1) O(7) 2.025(3) yes
Ru(1) O(9) 2.277(4) yes
Ru(2) O(2) 2.011(3) yes
Ru(2) O(4) 2.015(3) yes
Ru(2) O(6) 2.015(3) yes
Ru(2) O(8) 2.017(3) yes
Ru(2) O(10) 2.262(3) yes
Cl(1) C(3) 1.740(5) yes
Cl(2) C(10) 1.728(6) yes
Cl(3) C(17) 1.733(6) yes
Cl(4) C(24) 1.730(6) yes
F(1) B(1) 1.389(7) yes
F(2) B(1) 1.376(7) yes
F(3) B(1) 1.374(8) yes
F(4) B(1) 1.402(8) yes
O(1) C(1) 1.275(6) yes
O(2) C(1) 1.274(6) yes
O(3) C(8) 1.266(6) yes
O(4) C(8) 1.278(6) yes
O(5) C(15) 1.263(6) yes
O(6) C(15) 1.285(6) yes
O(7) C(22) 1.276(6) yes
O(8) C(22) 1.268(5) yes
O(9) C(29) 1.478(8) yes
O(9) C(33) 1.447(8) yes
O(10) C(34) 1.461(8) yes
O(10) C(38) 1.400(9) yes
O(11) C(39) 1.435(8) yes
O(11) C(44) 1.438(11) yes
C(1) C(2) 1.484(7) yes
C(2) C(3) 1.408(7) yes
C(2) C(7) 1.397(8) yes
C(3) C(4) 1.383(7) yes
C(4) C(5) 1.377(8) yes
C(5) C(6) 1.393(8) yes
C(6) C(7) 1.382(8) yes
C(8) C(9) 1.486(6) yes
C(9) C(10) 1.388(9) yes
C(9) C(14) 1.414(8) yes
C(10) C(11) 1.412(8) yes
C(11) C(12) 1.355(9) yes
C(12) C(13) 1.397(10) yes
C(13) C(14) 1.370(8) yes
C(15) C(16) 1.489(7) yes
C(16) C(17) 1.411(7) yes
C(16) C(21) 1.403(8) yes
C(17) C(18) 1.390(8) yes
C(18) C(19) 1.377(9) yes
C(19) C(20) 1.395(8) yes
C(20) C(21) 1.379(8) yes
C(22) C(23) 1.488(6) yes
C(23) C(24) 1.398(8) yes
C(23) C(28) 1.414(8) yes
C(24) C(25) 1.392(7) yes
C(25) C(26) 1.360(10) yes
C(26) C(27) 1.395(10) yes
C(27) C(28) 1.364(7) yes
C(29) C(30) 1.444(12) yes
C(30) C(32) 1.590(16) yes
C(32) C(33) 1.511(18) yes
C(34) C(35) 1.510(11) yes
C(35) C(36) 1.461(15) yes
C(36) C(38) 1.597(19) yes
C(39) C(40) 1.426(17) yes
C(39) C(41) 1.566(16) yes
C(40) C(41) 1.701(19) yes
C(40) C(42) 1.55(2) yes
C(41) C(43) 1.58(2) yes
C(42) C(43) 1.482(19) yes
C(42) C(44) 1.334(17) yes
C(43) C(44) 1.422(15) yes
C(4) H(1) 0.950 no
C(5) H(2) 0.953 no
C(6) H(3) 0.952 no
C(7) H(4) 0.951 no
C(11) H(5) 0.952 no
C(12) H(6) 0.952 no
C(13) H(7) 0.950 no
C(14) H(8) 0.948 no
C(18) H(9) 0.949 no
C(19) H(10) 0.950 no
C(20) H(11) 0.949 no
C(21) H(12) 0.950 no
C(25) H(13) 0.950 no
C(26) H(14) 0.950 no
C(27) H(15) 0.950 no
C(28) H(16) 0.948 no
C(33) H(17) 0.951 no
C(33) H(18) 0.949 no
C(34) H(19) 0.952 no
C(34) H(20) 0.951 no

loop_
_geom_contact_atom_site_label_1
_geom_contact_atom_site_label_2
_geom_contact_distance
_geom_contact_site_symmetry_2
Cl(1) Cl(3) 3.566(2) 2_556
Cl(1) O(7) 3.329(4) 2_556
Cl(1) C(22) 3.263(5) 2_556
Cl(1) C(23) 3.308(5) 2_556
Cl(1) C(24) 3.565(5) 2_556
Cl(2) F(1) 3.042(4) .
Cl(2) O(11) 3.552(5) 2_656
Cl(2) C(44) 3.520(9) 2_656
Cl(3) Cl(1) 3.566(2) 2_546
Cl(3) O(8) 3.531(3) 2_546
Cl(3) C(23) 3.376(5) 2_546
Cl(4) F(2) 3.124(4) 4_465
F(1) Cl(2) 3.042(4) .
F(1) C(26) 3.367(7) 1_655
F(1) C(29) 3.195(8) .
F(1) C(30) 3.467(11) .
F(1) C(31) 3.23(2) .
F(1) C(35) 3.430(10) 4_564
F(1) C(41) 3.469(14) .
F(2) Cl(4) 3.124(4) 4_564
F(2) C(12) 3.310(7) 4_464
F(2) C(32) 3.399(11) 3_666
F(2) C(34) 3.080(8) 4_564
F(2) C(35) 3.351(10) 4_564
F(3) C(7) 3.171(6) .
F(3) C(12) 3.413(6) 4_464
F(3) C(29) 3.319(8) .
F(3) C(44) 3.414(9) 2_656
F(4) C(4) 3.212(6) 3_676
F(4) C(5) 3.394(7) 3_676
F(4) C(21) 3.292(6) 4_564
F(4) C(26) 3.316(6) 1_655
F(4) C(34) 3.327(8) 4_564
O(1) O(11) 3.299(5) 2_656
O(2) O(11) 3.051(5) 2_656
O(2) C(39) 3.495(7) 2_656
O(3) O(11) 3.368(5) 2_656
O(4) O(11) 3.133(6) 2_656
O(4) C(39) 3.387(8) 2_656
O(5) C(19) 3.567(6) 3_667
O(7) Cl(1) 3.329(4) 2_546
O(8) Cl(3) 3.531(3) 2_556
O(9) C(31) 2.38(2) .
O(10) C(27) 3.500(6) 4_565
O(10) C(37) 2.34(2) .
O(11) Cl(2) 3.552(5) 2_646
O(11) O(1) 3.299(5) 2_646
O(11) O(2) 3.051(5) 2_646
O(11) O(3) 3.368(5) 2_646
O(11) O(4) 3.133(6) 2_646
O(11) C(1) 2.888(6) 2_646
O(11) C(2) 3.228(5) 2_646
O(11) C(8) 2.929(7) 2_646
O(11) C(9) 3.205(6) 2_646
O(11) C(10) 3.490(7) 2_646
C(1) O(11) 2.888(6) 2_656
C(2) O(11) 3.228(5) 2_656
C(2) C(44) 3.589(9) 2_656
C(3) C(17) 3.440(7) 2_556
C(4) F(4) 3.212(6) 3_676
C(4) C(16) 3.527(7) 2_556
C(4) C(21) 3.538(7) 2_556
C(5) F(4) 3.394(7) 3_676
C(5) C(6) 3.436(9) 3_676
C(5) C(19) 3.593(8) 2_556
C(5) C(20) 3.587(7) 2_556
C(6) C(5) 3.436(9) 3_676
C(6) C(6) 3.544(8) 3_676
C(7) F(3) 3.171(6) .
C(7) C(12) 3.570(8) 4_464
C(8) O(11) 2.929(7) 2_656
C(8) C(39) 3.562(8) 2_656
C(9) O(11) 3.205(6) 2_656
C(9) C(39) 3.588(8) 2_656
C(10) O(11) 3.490(7) 2_656
C(12) F(2) 3.310(7) 4_565
C(12) F(3) 3.413(6) 4_565
C(12) C(7) 3.570(8) 4_565
C(16) C(4) 3.527(7) 2_546
C(17) C(3) 3.440(7) 2_546
C(17) C(21) 3.557(7) 3_667
C(19) O(5) 3.567(6) 3_667
C(19) C(5) 3.593(8) 2_546
C(20) C(5) 3.587(7) 2_546
C(21) F(4) 3.292(6) 4_465
C(21) C(4) 3.538(7) 2_546
C(21) C(17) 3.557(7) 3_667
C(22) Cl(1) 3.263(5) 2_546
C(23) Cl(1) 3.308(5) 2_546
C(23) Cl(3) 3.376(5) 2_556
C(24) Cl(1) 3.565(5) 2_546
C(25) C(40) 3.503(17) 1_455
C(26) F(1) 3.367(7) 1_455
C(26) F(4) 3.316(6) 1_455
C(27) O(10) 3.500(6) 4_464
C(28) C(36) 3.487(13) 2_546
C(29) F(1) 3.195(8) .
C(29) F(3) 3.319(8) .
C(29) C(31) 1.55(2) .
C(30) F(1) 3.467(11) .
C(30) C(30) 3.569(14) 3_666
C(30) C(31) 1.40(2) .
C(31) F(1) 3.23(2) .
C(31) O(9) 2.38(2) .
C(31) C(29) 1.55(2) .
C(31) C(30) 1.40(2) .
C(31) C(32) 1.59(2) .
C(31) C(33) 2.28(2) .
C(31) C(41) 2.87(2) .
C(31) C(43) 3.07(2) .
C(32) F(2) 3.399(11) 3_666
C(32) C(31) 1.59(2) .
C(33) C(31) 2.28(2) .
C(34) F(2) 3.080(8) 4_465
C(34) F(4) 3.327(8) 4_465
C(34) C(37) 2.54(3) .
C(34) B(1) 3.583(10) 4_465
C(35) F(1) 3.430(10) 4_465
C(35) F(2) 3.351(10) 4_465
C(35) C(37) 1.66(3) .
C(36) C(28) 3.487(13) 2_556
C(36) C(37) 1.06(2) .
C(37) O(10) 2.34(2) .
C(37) C(34) 2.54(3) .
C(37) C(35) 1.66(3) .
C(37) C(36) 1.06(2) .
C(37) C(37) 3.43(4) 3_677
C(37) C(38) 1.59(3) .
C(37) C(38) 3.46(3) 3_677
C(38) C(37) 1.59(3) .
C(38) C(37) 3.46(3) 3_677
C(39) O(2) 3.495(7) 2_646
C(39) O(4) 3.387(8) 2_646
C(39) C(8) 3.562(8) 2_646
C(39) C(9) 3.588(8) 2_646
C(40) C(25) 3.503(17) 1_655
C(41) F(1) 3.469(14) .
C(41) C(31) 2.87(2) .
C(43) C(31) 3.07(2) .
C(44) Cl(2) 3.520(9) 2_646
C(44) F(3) 3.414(9) 2_646
C(44) C(2) 3.589(9) 2_646
B(1) C(34) 3.583(10) 4_564
Ru(2) H(15) 3.591 4_565
Cl(2) H(13) 3.039 1_655
Cl(4) H(1) 3.131 2_546
Cl(4) H(5) 2.886 1_455
Cl(4) H(18) 3.511 2_556
F(1) H(13) 3.299 1_655
F(1) H(14) 2.586 1_655
F(1) H(19) 3.140 4_564
F(2) H(5) 3.388 4_464
F(2) H(6) 2.444 4_464
F(2) H(19) 2.668 4_564
F(2) H(20) 2.937 4_564
F(3) H(2) 2.812 3_676
F(3) H(3) 3.493 .
F(3) H(4) 2.492 .
F(3) H(6) 2.640 4_464
F(4) H(1) 2.504 3_676
F(4) H(2) 2.874 3_676
F(4) H(11) 3.592 4_564
F(4) H(12) 2.834 4_564
F(4) H(14) 2.446 1_655
F(4) H(19) 2.420 4_564
O(1) H(7) 3.080 4_464
O(3) H(10) 2.844 3_667
O(4) H(15) 3.127 4_565
O(5) H(10) 3.414 3_667
O(6) H(15) 3.031 4_565
O(7) H(7) 3.446 4_464
O(9) H(7) 2.954 4_464
O(10) H(15) 2.647 4_565
C(5) H(3) 3.104 3_676
C(6) H(2) 3.227 3_676
C(6) H(3) 3.425 3_676
C(7) H(6) 3.590 4_464
C(8) H(10) 2.994 3_667
C(9) H(9) 3.533 3_667
C(9) H(10) 3.027 3_667
C(10) H(10) 3.435 3_667
C(11) H(3) 3.327 4_565
C(12) H(3) 3.477 4_565
C(12) H(4) 2.849 4_565
C(13) H(4) 3.000 4_565
C(13) H(16) 3.551 4_565
C(14) H(9) 3.131 3_667
C(14) H(10) 3.572 3_667
C(14) H(16) 3.113 4_565
C(16) H(1) 3.365 2_546
C(20) H(2) 3.523 2_546
C(20) H(17) 3.555 3_667
C(21) H(1) 3.293 2_546
C(21) H(14) 3.488 4_565
C(25) H(12) 3.499 4_464
C(26) H(12) 2.751 4_464
C(26) H(19) 3.227 4_464
C(27) H(8) 3.489 4_464
C(27) H(12) 3.009 4_464
C(27) H(19) 3.488 4_464
C(28) H(8) 3.098 4_464
C(28) H(9) 3.351 2_556
C(29) H(6) 3.211 4_464
C(29) H(7) 3.099 4_464
C(30) H(6) 3.299 4_464
C(30) H(7) 3.471 4_464
C(31) H(17) 2.500 .
C(31) H(18) 3.148 .
C(32) H(20) 3.546 2_546
C(33) H(20) 3.286 2_546
C(34) H(14) 3.142 4_565
C(34) H(15) 3.231 4_565
C(34) H(18) 3.275 2_556
C(35) H(14) 3.271 4_565
C(35) H(15) 3.578 4_565
C(35) H(18) 3.541 2_556
C(36) H(7) 3.276 3_677
C(36) H(8) 3.076 3_677
C(36) H(16) 2.890 2_556
C(36) H(18) 3.577 2_556
C(37) H(8) 3.224 3_677
C(37) H(15) 3.597 2_556
C(37) H(15) 3.218 4_565
C(37) H(16) 3.313 2_556
C(37) H(19) 3.150 .
C(37) H(20) 3.190 .
C(38) H(15) 3.242 4_565
C(38) H(16) 3.508 2_556
C(40) H(13) 3.349 1_655
C(42) H(2) 3.197 4_565
C(42) H(3) 3.098 4_565
C(44) H(2) 3.254 4_565
B(1) H(1) 3.432 3_676
B(1) H(2) 3.394 3_676
B(1) H(6) 3.046 4_464
B(1) H(14) 3.055 1_655
B(1) H(19) 2.887 4_564
H(1) Cl(4) 3.131 2_556
H(1) F(4) 2.504 3_676
H(1) C(16) 3.365 2_556
H(1) C(21) 3.293 2_556
H(1) B(1) 3.432 3_676
H(1) H(12) 3.450 2_556
H(2) F(3) 2.812 3_676
H(2) F(4) 2.874 3_676
H(2) C(6) 3.227 3_676
H(2) C(20) 3.523 2_556
H(2) C(42) 3.197 4_464
H(2) C(44) 3.254 4_464
H(2) B(1) 3.394 3_676
H(2) H(3) 3.023 3_676
H(2) H(11) 3.550 2_556
H(3) F(3) 3.493 .
H(3) C(5) 3.104 3_676
H(3) C(6) 3.425 3_676
H(3) C(11) 3.327 4_464
H(3) C(12) 3.477 4_464
H(3) C(42) 3.098 4_464
H(3) H(2) 3.023 3_676
H(3) H(3) 3.566 3_676
H(3) H(5) 3.355 4_464
H(4) F(3) 2.492 .
H(4) C(12) 2.849 4_464
H(4) C(13) 3.000 4_464
H(4) H(6) 2.744 4_464
H(4) H(7) 2.993 4_464
H(5) Cl(4) 2.886 1_655
H(5) F(2) 3.388 4_565
H(5) H(3) 3.355 4_565
H(5) H(13) 2.996 1_655
H(6) F(2) 2.444 4_565
H(6) F(3) 2.640 4_565
H(6) C(7) 3.590 4_565
H(6) C(29) 3.211 4_565
H(6) C(30) 3.299 4_565
H(6) B(1) 3.046 4_565
H(6) H(4) 2.744 4_565
H(7) O(1) 3.080 4_565
H(7) O(7) 3.446 4_565
H(7) O(9) 2.954 4_565
H(7) C(29) 3.099 4_565
H(7) C(30) 3.471 4_565
H(7) C(36) 3.276 3_677
H(7) H(4) 2.993 4_565
H(7) H(16) 3.200 4_565
H(8) C(27) 3.489 4_565
H(8) C(28) 3.098 4_565
H(8) C(36) 3.076 3_677
H(8) C(37) 3.224 3_677
H(8) H(9) 2.887 3_667
H(8) H(15) 3.106 4_565
H(8) H(16) 2.296 4_565
H(9) C(9) 3.533 3_667
H(9) C(14) 3.131 3_667
H(9) C(28) 3.351 2_546
H(9) H(8) 2.887 3_667
H(9) H(16) 3.080 2_546
H(10) O(3) 2.844 3_667
H(10) O(5) 3.414 3_667
H(10) C(8) 2.994 3_667
H(10) C(9) 3.027 3_667
H(10) C(10) 3.435 3_667
H(10) C(14) 3.572 3_667
H(10) H(17) 3.551 3_667
H(11) F(4) 3.592 4_465
H(11) H(2) 3.550 2_546
H(11) H(13) 3.570 4_565
H(11) H(17) 2.930 3_667
H(12) F(4) 2.834 4_465
H(12) C(25) 3.499 4_565
H(12) C(26) 2.751 4_565
H(12) C(27) 3.009 4_565
H(12) H(1) 3.450 2_546
H(12) H(14) 2.599 4_565
H(12) H(15) 3.056 4_565
H(13) Cl(2) 3.039 1_455
H(13) F(1) 3.299 1_455
H(13) C(40) 3.349 1_455
H(13) H(5) 2.996 1_455
H(13) H(11) 3.570 4_464
H(14) F(1) 2.586 1_455
H(14) F(4) 2.446 1_455
H(14) C(21) 3.488 4_464
H(14) C(34) 3.142 4_464
H(14) C(35) 3.271 4_464
H(14) B(1) 3.055 1_455
H(14) H(12) 2.599 4_464
H(14) H(19) 2.463 4_464
H(15) Ru(2) 3.591 4_464
H(15) O(4) 3.127 4_464
H(15) O(6) 3.031 4_464
H(15) O(10) 2.647 4_464
H(15) C(34) 3.231 4_464
H(15) C(35) 3.578 4_464
H(15) C(37) 3.597 2_546
H(15) C(37) 3.218 4_464
H(15) C(38) 3.242 4_464
H(15) H(8) 3.106 4_464
H(15) H(12) 3.056 4_464
H(15) H(19) 3.005 4_464
H(16) C(13) 3.551 4_464
H(16) C(14) 3.113 4_464
H(16) C(36) 2.890 2_546
H(16) C(37) 3.313 2_546
H(16) C(38) 3.508 2_546
H(16) H(7) 3.200 4_464
H(16) H(8) 2.296 4_464
H(16) H(9) 3.080 2_556
H(17) C(20) 3.555 3_667
H(17) C(31) 2.500 .
H(17) H(10) 3.551 3_667
H(17) H(11) 2.930 3_667
H(18) Cl(4) 3.511 2_546
H(18) C(31) 3.148 .
H(18) C(34) 3.275 2_546
H(18) C(35) 3.541 2_546
H(18) C(36) 3.577 2_546
H(18) H(20) 2.448 2_546
H(19) F(1) 3.140 4_465
H(19) F(2) 2.668 4_465
H(19) F(4) 2.420 4_465
H(19) C(26) 3.227 4_565
H(19) C(27) 3.488 4_565
H(19) C(37) 3.150 .
H(19) B(1) 2.887 4_465
H(19) H(14) 2.463 4_565
H(19) H(15) 3.005 4_565
H(20) F(2) 2.937 4_465
H(20) C(32) 3.546 2_556
H(20) C(33) 3.286 2_556
H(20) C(37) 3.190 .
H(20) H(18) 2.448 2_556
